data_7227078
loop_
_publ_author_name
'D'Vries, Richard Fernando'
'G\'omez, Germ\'an'
'Lionello, Diego E.'
'Fuertes, Cecilia'
'Soler-Illia, Galo'
'Ellena, Javier A.'

_publ_section_title
;
 Luminescence, Chemical Sensing and Mechanical Properties of Crystalline
 Materials Based on Lanthanide-Sulfonate Coordination Polymers
;
_journal_name_full 'RSC Adv.'
_journal_paper_doi 10.1039/C6RA23516F
_journal_year 2016
_chemical_formula_moiety 'C52 H34 Ho2 N6 O14'
_chemical_formula_sum 'C52 H34 Ho2 N6 O14'
_chemical_formula_weight 1296.71
_space_group_crystal_system triclinic
_space_group_IT_number 2
_space_group_name_Hall '-P 1'
_space_group_name_H-M_alt 'P -1'
_symmetry_space_group_name_Hall '-P 1'
_symmetry_space_group_name_H-M 'P -1'
_atom_sites_solution_hydrogens geom
_audit_creation_date 2016-02-16
_audit_creation_method
;
Olex2 1.2
(compiled 2015.09.30 svn.r3233 for OlexSys, GUI svn.r5103)
;
_audit_update_record
;
2016-05-03 deposited with the CCDC.
2016-11-10 downloaded from the CCDC.
;
_cell_angle_alpha 85.008(2)
_cell_angle_beta 68.905(2)
_cell_angle_gamma 81.393(2)
_cell_formula_units_Z 1
_cell_length_a 10.6380(3)
_cell_length_b 11.0224(4)
_cell_length_c 11.0417(4)
_cell_measurement_reflns_used 17680
_cell_measurement_temperature 293
_cell_measurement_theta_max 26.373
_cell_measurement_theta_min 2.910
_cell_volume 1193.57(7)
_computing_cell_refinement 'HKL Scalepack (Otwinowski & Minor 1997)'
_computing_data_collection 'Collect (Bruker AXS BV, 1997-2004)'
_computing_data_reduction 'HKL Denzo and Scalepack (Otwinowski & Minor 1997)'
_computing_molecular_graphics 'Olex2 (Dolomanov et al., 2009)'
_computing_publication_material 'Olex2 (Dolomanov et al., 2009)'
_computing_structure_refinement 'ShelXL (Sheldrick, 2015)'
_computing_structure_solution 'SHELXS-2013 (Sheldrick, 2013)'
_diffrn_ambient_temperature 293
_diffrn_detector_area_resol_mean 9
_diffrn_measured_fraction_theta_full 0.998
_diffrn_measured_fraction_theta_max 0.997
_diffrn_measurement_device_type template
_diffrn_measurement_method 'CCD rotation images, thick slices'
_diffrn_radiation_type MoK\a
_diffrn_radiation_wavelength 0.71073
_diffrn_reflns_av_unetI/netI 0.1089
_diffrn_reflns_Laue_measured_fraction_full 0.998
_diffrn_reflns_Laue_measured_fraction_max 0.997
_diffrn_reflns_number 4890
_diffrn_reflns_point_group_measured_fraction_full 0.998
_diffrn_reflns_point_group_measured_fraction_max 0.997
_diffrn_reflns_theta_full 26.000
_diffrn_reflns_theta_max 26.405
_diffrn_reflns_theta_min 2.961
_diffrn_source 'Enraf Nonius FR590'
_exptl_absorpt_coefficient_mu 3.367
_exptl_absorpt_correction_T_max 0.8625
_exptl_absorpt_correction_T_min 0.7256
_exptl_absorpt_correction_type multi-scan
_exptl_absorpt_process_details
;
[c.f. r.h. blessing, acta cryst. (1995), a51, 33-38]
;
_exptl_crystal_colour yellow
_exptl_crystal_colour_primary yellow
_exptl_crystal_density_diffrn 1.807
_exptl_crystal_description block
_exptl_crystal_F_000 636
_exptl_crystal_preparation Luminescent
_exptl_crystal_recrystallization_method Hydrothermal
_exptl_crystal_size_max 0.063
_exptl_crystal_size_mid 0.043
_exptl_crystal_size_min 0.028
_refine_diff_density_max 3.057
_refine_diff_density_min -1.225
_refine_diff_density_rms 0.161
_refine_ls_extinction_coef 0.0148(12)
_refine_ls_extinction_expression Fc^*^=kFc[1+0.001xFc^2^\l^3^/sin(2\q)]^-1/4^
_refine_ls_extinction_method 'SHELXL-2014/7 (Sheldrick 2014'
_refine_ls_goodness_of_fit_ref 0.991
_refine_ls_hydrogen_treatment constr
_refine_ls_matrix_type full
_refine_ls_number_parameters 335
_refine_ls_number_reflns 4890
_refine_ls_number_restraints 0
_refine_ls_restrained_S_all 0.991
_refine_ls_R_factor_all 0.0908
_refine_ls_R_factor_gt 0.0532
_refine_ls_shift/su_max 0.001
_refine_ls_shift/su_mean 0.000
_refine_ls_structure_factor_coef Fsqd
_refine_ls_weighting_details 'w=1/[\s^2^(Fo^2^)+(0.0600P)^2^] where P=(Fo^2^+2Fc^2^)/3'
_refine_ls_weighting_scheme calc
_refine_ls_wR_factor_gt 0.1149
_refine_ls_wR_factor_ref 0.1272
_reflns_Friedel_coverage 0.000
_reflns_number_gt 3397
_reflns_number_total 4890
_reflns_threshold_expression 'I > 2\s(I)'
_cod_data_source_file c6ra23516f2.cif
_cod_data_source_block Ho2benzoicNO3
_cod_database_code 7227078
_shelx_space_group_comment
;
The symmetry employed for this shelxl refinement is uniquely defined
by the following loop, which should always be used as a source of
symmetry information in preference to the above space-group names.
They are only intended as comments.
;
_olex2_refinement_description
;
1. Fixed Uiso
 At 1.2 times of:
  All C(H) groups
2.a Aromatic/amide H refined with riding coordinates:
 C3(H3), C4(H4), C5(H5), C6(H6), C7(H7), C10(H10), C11(H11), C12(H12),
 C13(H13), C14(H14), C15(H15), C16(H16), C17(H17), C20(H20), C22(H22), C23(H23),
  C24(H24)
;
_shelx_shelxl_version_number 2014/7
_olex2_submission_special_instructions 'No special instructions were received'

loop_
_space_group_symop_operation_xyz
'x, y, z'
'-x, -y, -z'

loop_
_atom_site_label
_atom_site_type_symbol
_atom_site_fract_x
_atom_site_fract_y
_atom_site_fract_z
_atom_site_U_iso_or_equiv
_atom_site_adp_type
_atom_site_occupancy
_atom_site_site_symmetry_order
_atom_site_calc_flag
_atom_site_refinement_flags_posn
C1 C 0.2034(7) 1.1120(7) -0.1773(7) 0.0368(17) Uani 1 1 d .
C2 C 0.3125(7) 1.1661(7) -0.2888(7) 0.0424(18) Uani 1 1 d .
C3 C 0.2913(8) 1.2870(8) -0.3319(8) 0.051(2) Uani 1 1 d .
H3 H 0.2086 1.3343 -0.2918 0.062 Uiso 1 1 calc R
C4 C 0.3915(10) 1.3384(10) -0.4341(9) 0.069(3) Uani 1 1 d .
H4 H 0.3751 1.4187 -0.4636 0.083 Uiso 1 1 calc R
C5 C 0.5143(10) 1.2698(10) -0.4908(10) 0.072(3) Uani 1 1 d .
H5 H 0.5826 1.3043 -0.5577 0.087 Uiso 1 1 calc R
C6 C 0.5373(10) 1.1513(11) -0.4501(11) 0.089(4) Uani 1 1 d .
H6 H 0.6207 1.1051 -0.4902 0.107 Uiso 1 1 calc R
C7 C 0.4383(9) 1.0990(9) -0.3499(9) 0.068(3) Uani 1 1 d .
H7 H 0.4557 1.0180 -0.3230 0.081 Uiso 1 1 calc R
C8 C 0.0691(7) 1.0231(7) 0.2003(7) 0.0350(16) Uani 1 1 d .
C9 C 0.0460(8) 1.0914(7) 0.3181(8) 0.0453(19) Uani 1 1 d .
C10 C 0.1483(9) 1.0752(9) 0.3704(9) 0.060(2) Uani 1 1 d .
H10 H 0.2267 1.0214 0.3329 0.072 Uiso 1 1 calc R
C11 C 0.1341(13) 1.1389(11) 0.4783(10) 0.081(3) Uani 1 1 d .
H11 H 0.2025 1.1266 0.5136 0.097 Uiso 1 1 calc R
C12 C 0.0204(15) 1.2196(11) 0.5332(11) 0.087(4) Uani 1 1 d .
H12 H 0.0137 1.2661 0.6021 0.105 Uiso 1 1 calc R
C13 C -0.0853(13) 1.2315(10) 0.4853(11) 0.084(3) Uani 1 1 d .
H13 H -0.1656 1.2818 0.5261 0.101 Uiso 1 1 calc R
C14 C -0.0708(10) 1.1675(8) 0.3747(9) 0.062(2) Uani 1 1 d .
H14 H -0.1402 1.1771 0.3409 0.074 Uiso 1 1 calc R
C15 C 0.4709(8) 0.8737(9) -0.0718(9) 0.057(2) Uani 1 1 d .
H15 H 0.4509 0.9411 -0.1216 0.068 Uiso 1 1 calc R
C16 C 0.6025(8) 0.8511(9) -0.0644(9) 0.060(2) Uani 1 1 d .
H16 H 0.6662 0.9045 -0.1059 0.073 Uiso 1 1 calc R
C17 C 0.6341(8) 0.7524(10) 0.0029(10) 0.064(3) Uani 1 1 d .
H17 H 0.7215 0.7355 0.0052 0.076 Uiso 1 1 calc R
C18 C 0.5374(8) 0.6732(8) 0.0703(8) 0.048(2) Uani 1 1 d .
C19 C 0.5661(10) 0.5677(10) 0.1440(10) 0.063(3) Uani 1 1 d .
C20 C 0.4681(11) 0.4967(10) 0.2066(10) 0.076(3) Uani 1 1 d .
H20 H 0.4883 0.4286 0.2554 0.091 Uiso 1 1 calc R
C21 C 0.3342(9) 0.5212(8) 0.2016(8) 0.053(2) Uani 1 1 d .
C22 C 0.2327(10) 0.4457(9) 0.2595(10) 0.069(3) Uani 1 1 d .
H22 H 0.2485 0.3770 0.3098 0.083 Uiso 1 1 calc R
C23 C 0.1103(10) 0.4720(8) 0.2429(9) 0.062(2) Uani 1 1 d .
H23 H 0.0427 0.4216 0.2811 0.075 Uiso 1 1 calc R
C24 C 0.0881(9) 0.5758(7) 0.1678(8) 0.050(2) Uani 1 1 d .
H24 H 0.0049 0.5922 0.1559 0.060 Uiso 1 1 calc R
C25 C 0.3053(7) 0.6238(7) 0.1263(8) 0.0428(19) Uani 1 1 d .
C26 C 0.4066(7) 0.7016(7) 0.0612(8) 0.046(2) Uani 1 1 d .
Ho1 Ho 0.12786(3) 0.85087(3) -0.00542(4) 0.03893(19) Uani 1 1 d .
N1 N 0.3756(6) 0.8035(6) -0.0113(6) 0.0419(15) Uani 1 1 d .
N2 N 0.1803(6) 0.6526(5) 0.1122(6) 0.0419(15) Uani 1 1 d .
N3 N 0.1679(8) 0.6564(6) -0.1784(7) 0.0503(18) Uani 1 1 d .
O1 O 0.2365(5) 1.0091(5) -0.1320(5) 0.0447(13) Uani 1 1 d .
O2 O 0.0870(5) 1.1738(5) -0.1389(5) 0.0430(13) Uani 1 1 d .
O3 O 0.1505(5) 0.9261(5) 0.1774(5) 0.0496(14) Uani 1 1 d .
O4 O -0.0023(5) 0.9417(5) -0.1267(5) 0.0505(14) Uani 1 1 d .
O5 O 0.0562(6) 0.6754(5) -0.0866(6) 0.0518(14) Uani 1 1 d .
O6 O 0.2569(6) 0.7257(6) -0.1878(6) 0.0546(15) Uani 1 1 d .
O7 O 0.1934(7) 0.5722(6) -0.2533(7) 0.0712(19) Uani 1 1 d .

loop_
_atom_site_aniso_label
_atom_site_aniso_U_11
_atom_site_aniso_U_22
_atom_site_aniso_U_33
_atom_site_aniso_U_23
_atom_site_aniso_U_13
_atom_site_aniso_U_12
C1 0.037(4) 0.034(4) 0.039(4) 0.001(3) -0.011(3) -0.010(3)
C2 0.033(4) 0.046(5) 0.044(5) 0.002(4) -0.008(3) -0.006(3)
C3 0.047(5) 0.042(5) 0.052(5) -0.010(4) 0.000(4) -0.005(4)
C4 0.065(6) 0.066(6) 0.059(6) 0.012(5) 0.001(5) -0.020(5)
C5 0.066(6) 0.072(7) 0.061(6) 0.014(5) 0.002(5) -0.023(5)
C6 0.056(6) 0.091(9) 0.077(8) 0.018(7) 0.021(6) -0.005(6)
C7 0.055(5) 0.061(6) 0.063(6) 0.009(5) 0.000(5) 0.007(5)
C8 0.033(4) 0.042(4) 0.031(4) -0.004(3) -0.011(3) -0.011(3)
C9 0.054(5) 0.044(5) 0.042(5) 0.002(4) -0.018(4) -0.016(4)
C10 0.061(6) 0.074(7) 0.050(6) 0.004(5) -0.023(5) -0.016(5)
C11 0.113(9) 0.090(9) 0.054(7) -0.008(6) -0.039(7) -0.026(7)
C12 0.135(11) 0.068(8) 0.058(7) -0.014(6) -0.028(8) -0.017(7)
C13 0.103(9) 0.066(7) 0.065(7) -0.016(6) -0.010(7) 0.003(6)
C14 0.067(6) 0.058(6) 0.046(5) 0.002(5) -0.011(5) 0.006(5)
C15 0.043(5) 0.064(6) 0.063(6) 0.013(5) -0.017(4) -0.018(4)
C16 0.039(5) 0.074(7) 0.073(6) -0.004(5) -0.023(5) -0.011(4)
C17 0.036(5) 0.083(7) 0.079(7) -0.018(6) -0.027(5) -0.002(5)
C18 0.043(5) 0.058(5) 0.050(5) -0.014(4) -0.027(4) 0.008(4)
C19 0.061(6) 0.073(7) 0.066(6) -0.006(5) -0.037(5) 0.002(5)
C20 0.082(7) 0.077(7) 0.075(7) 0.009(6) -0.048(6) 0.017(6)
C21 0.074(6) 0.040(5) 0.054(5) 0.001(4) -0.034(5) -0.005(4)
C22 0.086(7) 0.056(6) 0.066(7) 0.019(5) -0.036(6) -0.004(5)
C23 0.081(7) 0.042(5) 0.060(6) 0.008(4) -0.020(5) -0.014(5)
C24 0.064(5) 0.034(4) 0.052(5) 0.005(4) -0.021(4) -0.009(4)
C25 0.035(4) 0.046(5) 0.045(5) -0.010(4) -0.013(4) 0.006(4)
C26 0.041(4) 0.046(5) 0.059(5) -0.001(4) -0.033(4) 0.009(4)
Ho1 0.0336(2) 0.0389(3) 0.0437(3) 0.00016(15) -0.01323(17) -0.00487(14)
N1 0.041(3) 0.034(3) 0.049(4) 0.007(3) -0.015(3) -0.007(3)
N2 0.040(3) 0.031(3) 0.052(4) 0.001(3) -0.015(3) -0.003(3)
N3 0.058(5) 0.037(4) 0.065(5) -0.010(4) -0.035(4) 0.006(3)
O1 0.036(3) 0.045(3) 0.051(3) 0.008(3) -0.012(3) -0.011(2)
O2 0.033(3) 0.039(3) 0.048(3) 0.000(2) -0.005(2) -0.001(2)
O3 0.044(3) 0.055(4) 0.047(3) -0.011(3) -0.013(3) 0.000(3)
O4 0.053(3) 0.054(4) 0.053(4) 0.010(3) -0.029(3) -0.014(3)
O5 0.048(3) 0.056(4) 0.051(4) -0.004(3) -0.014(3) -0.011(3)
O6 0.042(3) 0.063(4) 0.058(4) -0.012(3) -0.014(3) -0.006(3)
O7 0.080(5) 0.053(4) 0.087(5) -0.033(4) -0.036(4) 0.008(3)

loop_
_atom_type_symbol
_atom_type_description
_atom_type_scat_dispersion_real
_atom_type_scat_dispersion_imag
_atom_type_scat_source
C C 0.0033 0.0016 'International Tables Vol C Tables 4.2.6.8 and 6.1.1.4'
H H 0.0000 0.0000 'International Tables Vol C Tables 4.2.6.8 and 6.1.1.4'
Ho Ho -0.2175 4.6783 'International Tables Vol C Tables 4.2.6.8 and 6.1.1.4'
N N 0.0061 0.0033 'International Tables Vol C Tables 4.2.6.8 and 6.1.1.4'
O O 0.0106 0.0060 'International Tables Vol C Tables 4.2.6.8 and 6.1.1.4'

loop_
_geom_angle_atom_site_label_1
_geom_angle_atom_site_label_2
_geom_angle_atom_site_label_3
_geom_angle
_geom_angle_site_symmetry_1
_geom_angle_site_symmetry_3
O1 C1 C2 116.8(6) . .
O1 C1 O2 126.1(7) . .
O2 C1 C2 117.2(6) . .
C3 C2 C1 120.6(7) . .
C3 C2 C7 117.6(7) . .
C7 C2 C1 121.8(7) . .
C2 C3 H3 119.4 . .
C2 C3 C4 121.2(8) . .
C4 C3 H3 119.4 . .
C3 C4 H4 120.3 . .
C5 C4 C3 119.4(9) . .
C5 C4 H4 120.3 . .
C4 C5 H5 119.8 . .
C6 C5 C4 120.4(9) . .
C6 C5 H5 119.8 . .
C5 C6 H6 119.6 . .
C5 C6 C7 120.7(10) . .
C7 C6 H6 119.6 . .
C2 C7 H7 119.7 . .
C6 C7 C2 120.7(9) . .
C6 C7 H7 119.7 . .
C9 C8 Ho1 169.8(5) . .
O3 C8 C9 119.7(6) . .
O3 C8 Ho1 51.2(4) . .
O3 C8 O4 119.6(7) . 2_575
O4 C8 C9 120.6(7) 2_575 .
O4 C8 Ho1 68.4(4) 2_575 .
C10 C9 C8 117.6(8) . .
C14 C9 C8 122.2(8) . .
C14 C9 C10 120.2(8) . .
C9 C10 H10 119.9 . .
C11 C10 C9 120.3(10) . .
C11 C10 H10 119.9 . .
C10 C11 H11 119.7 . .
C12 C11 C10 120.5(11) . .
C12 C11 H11 119.7 . .
C11 C12 H12 120.3 . .
C11 C12 C13 119.4(11) . .
C13 C12 H12 120.3 . .
C12 C13 H13 120.0 . .
C12 C13 C14 120.1(10) . .
C14 C13 H13 120.0 . .
C9 C14 C13 119.4(9) . .
C9 C14 H14 120.3 . .
C13 C14 H14 120.3 . .
C16 C15 H15 118.6 . .
N1 C15 H15 118.6 . .
N1 C15 C16 122.8(8) . .
C15 C16 H16 120.4 . .
C17 C16 C15 119.3(8) . .
C17 C16 H16 120.4 . .
C16 C17 H17 119.5 . .
C16 C17 C18 121.1(7) . .
C18 C17 H17 119.5 . .
C17 C18 C19 123.0(7) . .
C17 C18 C26 117.2(8) . .
C26 C18 C19 119.8(8) . .
C20 C19 C18 119.7(8) . .
C19 C20 H20 118.5 . .
C19 C20 C21 123.0(9) . .
C21 C20 H20 118.5 . .
C22 C21 C20 124.3(8) . .
C22 C21 C25 117.6(8) . .
C25 C21 C20 118.0(8) . .
C21 C22 H22 119.8 . .
C23 C22 C21 120.4(8) . .
C23 C22 H22 119.8 . .
C22 C23 H23 120.5 . .
C22 C23 C24 119.0(9) . .
C24 C23 H23 120.5 . .
C23 C24 H24 118.4 . .
N2 C24 C23 123.3(8) . .
N2 C24 H24 118.4 . .
C21 C25 C26 120.0(7) . .
N2 C25 C21 122.2(7) . .
N2 C25 C26 117.8(7) . .
C18 C26 C25 119.5(7) . .
N1 C26 C18 121.2(7) . .
N1 C26 C25 119.2(6) . .
C8 Ho1 Ho1 61.01(14) . 2_575
N1 Ho1 C8 89.5(2) . .
N1 Ho1 Ho1 135.46(13) . 2_575
N1 Ho1 N3 91.8(2) . .
N1 Ho1 O4 110.53(18) . 2_575
N2 Ho1 C8 99.6(2) . .
N2 Ho1 Ho1 146.35(14) . 2_575
N2 Ho1 N1 64.82(19) . .
N2 Ho1 N3 73.6(2) . .
N2 Ho1 O4 121.17(18) . 2_575
N3 Ho1 C8 171.7(2) . .
N3 Ho1 Ho1 122.32(12) . 2_575
O1 Ho1 C8 81.9(2) . .
O1 Ho1 Ho1 68.54(13) . 2_575
O1 Ho1 N1 75.23(18) . .
O1 Ho1 N2 139.97(19) . .
O1 Ho1 N3 106.3(2) . .
O1 Ho1 O3 89.66(19) . .
O1 Ho1 O4 74.57(18) . 2_575
O1 Ho1 O4 72.19(18) . .
O1 Ho1 O5 125.96(19) . .
O1 Ho1 O6 85.4(2) . .
O2 Ho1 C8 73.73(19) 2_575 .
O2 Ho1 Ho1 68.65(12) 2_575 2_575
O2 Ho1 N1 137.77(18) 2_575 .
O2 Ho1 N2 79.86(18) 2_575 .
O2 Ho1 N3 100.0(2) 2_575 .
O2 Ho1 O1 136.94(18) 2_575 .
O2 Ho1 O3 82.67(18) 2_575 .
O2 Ho1 O4 68.08(17) 2_575 2_575
O2 Ho1 O4 79.78(18) 2_575 .
O2 Ho1 O5 74.17(18) 2_575 .
O2 Ho1 O6 125.94(19) 2_575 .
O3 Ho1 C8 24.58(18) . .
O3 Ho1 Ho1 85.56(13) . 2_575
O3 Ho1 N1 68.9(2) . .
O3 Ho1 N2 78.8(2) . .
O3 Ho1 N3 151.21(19) . .
O3 Ho1 O4 50.15(17) . 2_575
O3 Ho1 O5 144.04(19) . .
O3 Ho1 O6 139.99(19) . .
O4 Ho1 C8 25.57(17) 2_575 .
O4 Ho1 C8 103.8(2) . .
O4 Ho1 Ho1 35.44(11) 2_575 2_575
O4 Ho1 Ho1 42.78(15) . 2_575
O4 Ho1 N1 142.42(19) . .
O4 Ho1 N2 143.0(2) . .
O4 Ho1 N3 80.01(19) . .
O4 Ho1 N3 156.73(17) 2_575 .
O4 Ho1 O3 128.3(2) . .
O4 Ho1 O4 78.2(2) . 2_575
O4 Ho1 O5 74.48(19) . .
O4 Ho1 O6 87.6(2) . .
O5 Ho1 C8 147.61(19) . .
O5 Ho1 Ho1 110.17(13) . 2_575
O5 Ho1 N1 111.83(19) . .
O5 Ho1 N2 70.44(19) . .
O5 Ho1 N3 25.87(18) . .
O5 Ho1 O4 136.50(17) . 2_575
O6 Ho1 C8 159.31(19) . .
O6 Ho1 Ho1 128.26(14) . 2_575
O6 Ho1 N1 71.5(2) . .
O6 Ho1 N2 79.9(2) . .
O6 Ho1 N3 25.97(19) . .
O6 Ho1 O4 158.16(19) . 2_575
O6 Ho1 O5 51.84(19) . .
C15 N1 C26 118.4(6) . .
C15 N1 Ho1 124.0(5) . .
C26 N1 Ho1 117.4(5) . .
C24 N2 C25 117.5(7) . .
C24 N2 Ho1 122.2(5) . .
C25 N2 Ho1 120.2(5) . .
O5 N3 Ho1 61.1(4) . .
O5 N3 O6 116.8(7) . .
O6 N3 Ho1 55.7(4) . .
O7 N3 Ho1 176.1(6) . .
O7 N3 O5 122.2(7) . .
O7 N3 O6 120.9(8) . .
C1 O1 Ho1 137.3(5) . .
C1 O2 Ho1 137.9(5) . 2_575
C8 O3 Ho1 104.2(4) . .
C8 O4 Ho1 172.0(5) 2_575 .
C8 O4 Ho1 86.1(5) 2_575 2_575
Ho1 O4 Ho1 101.8(2) . 2_575
N3 O5 Ho1 93.1(4) . .
N3 O6 Ho1 98.3(5) . .

loop_
_geom_bond_atom_site_label_1
_geom_bond_atom_site_label_2
_geom_bond_distance
_geom_bond_site_symmetry_2
C1 C2 1.506(10) .
C1 O1 1.253(8) .
C1 O2 1.264(8) .
C2 C3 1.389(11) .
C2 C7 1.391(11) .
C3 H3 0.9300 .
C3 C4 1.391(12) .
C4 H4 0.9300 .
C4 C5 1.367(13) .
C5 H5 0.9300 .
C5 C6 1.360(14) .
C6 H6 0.9300 .
C6 C7 1.377(12) .
C7 H7 0.9300 .
C8 C9 1.484(11) .
C8 Ho1 2.920(7) .
C8 O3 1.253(9) .
C8 O4 1.264(8) 2_575
C9 C10 1.388(11) .
C9 C14 1.363(12) .
C10 H10 0.9300 .
C10 C11 1.385(13) .
C11 H11 0.9300 .
C11 C12 1.366(16) .
C12 H12 0.9300 .
C12 C13 1.390(16) .
C13 H13 0.9300 .
C13 C14 1.412(14) .
C14 H14 0.9300 .
C15 H15 0.9300 .
C15 C16 1.416(11) .
C15 N1 1.315(9) .
C16 H16 0.9300 .
C16 C17 1.333(13) .
C17 H17 0.9300 .
C17 C18 1.406(12) .
C18 C19 1.420(12) .
C18 C26 1.417(10) .
C19 C20 1.345(14) .
C20 H20 0.9300 .
C20 C21 1.430(12) .
C21 C22 1.395(12) .
C21 C25 1.408(11) .
C22 H22 0.9300 .
C22 C23 1.365(13) .
C23 H23 0.9300 .
C23 C24 1.395(11) .
C24 H24 0.9300 .
C24 N2 1.334(10) .
C25 C26 1.423(11) .
C25 N2 1.381(9) .
C26 N1 1.391(9) .
Ho1 Ho1 3.9217(7) 2_575
Ho1 N1 2.587(6) .
Ho1 N2 2.537(6) .
Ho1 N3 2.877(7) .
Ho1 O1 2.312(5) .
Ho1 O2 2.308(5) 2_575
Ho1 O3 2.349(5) .
Ho1 O4 2.323(5) .
Ho1 O4 2.721(6) 2_575
Ho1 O5 2.522(6) .
Ho1 O6 2.402(6) .
N3 O5 1.257(9) .
N3 O6 1.273(9) .
N3 O7 1.231(9) .
O2 Ho1 2.308(5) 2_575
O4 C8 1.264(8) 2_575
O4 Ho1 2.721(6) 2_575

loop_
_geom_torsion_atom_site_label_1
_geom_torsion_atom_site_label_2
_geom_torsion_atom_site_label_3
_geom_torsion_atom_site_label_4
_geom_torsion
_geom_torsion_site_symmetry_1
_geom_torsion_site_symmetry_4
C1 C2 C3 C4 179.5(8) . .
C1 C2 C7 C6 -178.7(10) . .
C2 C1 O1 Ho1 -161.6(5) . .
C2 C1 O2 Ho1 173.1(5) . 2_575
C2 C3 C4 C5 -1.8(15) . .
C3 C2 C7 C6 -0.3(15) . .
C3 C4 C5 C6 1.7(17) . .
C4 C5 C6 C7 -1.0(19) . .
C5 C6 C7 C2 0.3(19) . .
C7 C2 C3 C4 1.1(13) . .
C8 C9 C10 C11 178.3(8) . .
C8 C9 C14 C13 -178.8(8) . .
C9 C8 O3 Ho1 174.4(5) . .
C9 C10 C11 C12 -1.0(16) . .
C10 C9 C14 C13 1.4(13) . .
C10 C11 C12 C13 4.2(17) . .
C11 C12 C13 C14 -4.6(17) . .
C12 C13 C14 C9 1.9(15) . .
C14 C9 C10 C11 -1.8(14) . .
C15 C16 C17 C18 -2.4(14) . .
C16 C15 N1 C26 -1.1(13) . .
C16 C15 N1 Ho1 174.5(7) . .
C16 C17 C18 C19 -179.4(9) . .
C16 C17 C18 C26 1.3(13) . .
C17 C18 C19 C20 179.6(9) . .
C17 C18 C26 C25 179.3(8) . .
C17 C18 C26 N1 -0.1(12) . .
C18 C19 C20 C21 0.9(16) . .
C18 C26 N1 C15 0.0(12) . .
C18 C26 N1 Ho1 -176.0(6) . .
C19 C18 C26 C25 0.0(12) . .
C19 C18 C26 N1 -179.3(8) . .
C19 C20 C21 C22 176.4(10) . .
C19 C20 C21 C25 0.6(15) . .
C20 C21 C22 C23 -175.8(10) . .
C20 C21 C25 C26 -1.8(12) . .
C20 C21 C25 N2 177.9(8) . .
C21 C22 C23 C24 -0.3(15) . .
C21 C25 C26 C18 1.5(12) . .
C21 C25 C26 N1 -179.2(7) . .
C21 C25 N2 C24 -3.1(12) . .
C21 C25 N2 Ho1 173.6(6) . .
C22 C21 C25 C26 -177.8(8) . .
C22 C21 C25 N2 1.9(13) . .
C22 C23 C24 N2 -1.0(14) . .
C23 C24 N2 C25 2.7(12) . .
C23 C24 N2 Ho1 -174.0(6) . .
C25 C21 C22 C23 -0.1(15) . .
C25 C26 N1 C15 -179.4(8) . .
C25 C26 N1 Ho1 4.7(10) . .
C26 C18 C19 C20 -1.2(14) . .
C26 C25 N2 C24 176.6(7) . .
C26 C25 N2 Ho1 -6.7(9) . .
Ho1 C8 C9 C10 50(3) . .
Ho1 C8 C9 C14 -130(3) . .
N1 C15 C16 C17 2.4(15) . .
N2 C25 C26 C18 -178.2(7) . .
N2 C25 C26 N1 1.1(11) . .
O1 C1 C2 C3 -170.1(7) . .
O1 C1 C2 C7 8.2(12) . .
O1 C1 O2 Ho1 -6.2(13) . 2_575
O2 C1 C2 C3 10.5(11) . .
O2 C1 C2 C7 -171.1(8) . .
O2 C1 O1 Ho1 17.7(13) . .
O3 C8 C9 C10 24.5(11) . .
O3 C8 C9 C14 -155.4(8) . .
O4 C8 C9 C10 -159.3(7) 2_575 .
O4 C8 C9 C14 20.8(12) 2_575 .
O4 C8 O3 Ho1 -1.8(8) 2_575 .
O5 N3 O6 Ho1 -0.3(7) . .
O6 N3 O5 Ho1 0.3(6) . .
O7 N3 O5 Ho1 177.5(6) . .
O7 N3 O6 Ho1 -177.6(6) . .
